data_4078552
loop_
_publ_author_name
'Bates, Joshua I.'
'Gates, Derek P.'

_publ_section_title
;
 4-Phosphino-Substituted N-Heterocyclic Carbenes (NHCs) from the Abnormal
 Reaction of NHCs with Phosphaalkenes
;
_journal_issue 12
_journal_name_full Organometallics
_journal_page_first 4529
_journal_paper_doi 10.1021/om3003174
_journal_volume 31
_journal_year 2012
_chemical_formula_moiety 'C42 H44 N3 P, 0.5(C6 H6)'
_chemical_formula_sum 'C45 H47 N3 P'
_chemical_formula_weight 660.83
_chemical_name_systematic
;
 ?
;
_space_group_IT_number 15
_symmetry_cell_setting monoclinic
_symmetry_space_group_name_Hall '-C 2yc'
_symmetry_space_group_name_H-M 'C 1 2/c 1'
_atom_sites_solution_hydrogens geom
_atom_sites_solution_primary direct
_atom_sites_solution_secondary difmap
_audit_creation_method SHELXL-97
_cell_angle_alpha 90.00
_cell_angle_beta 117.373(5)
_cell_angle_gamma 90.00
_cell_formula_units_Z 8
_cell_length_a 30.427(4)
_cell_length_b 14.9796(19)
_cell_length_c 18.825(2)
_cell_measurement_reflns_used 9162
_cell_measurement_temperature 173(2)
_cell_measurement_theta_max 28.0
_cell_measurement_theta_min 1.8
_cell_volume 7619.4(16)
_computing_structure_refinement 'SHELXL-97 (Sheldrick, 1997)'
_diffrn_ambient_temperature 173(2)
_diffrn_measured_fraction_theta_full 0.989
_diffrn_measured_fraction_theta_max 0.989
_diffrn_measurement_device_type 'Bruker X8 APEX 2'
_diffrn_measurement_method 'area detector'
_diffrn_radiation_monochromator graphite
_diffrn_radiation_source 'fine-focus sealed tube'
_diffrn_radiation_type MoK\a
_diffrn_radiation_wavelength 0.71073
_diffrn_reflns_av_R_equivalents 0.1151
_diffrn_reflns_av_sigmaI/netI 0.1833
_diffrn_reflns_limit_h_max 38
_diffrn_reflns_limit_h_min -40
_diffrn_reflns_limit_k_max 19
_diffrn_reflns_limit_k_min -18
_diffrn_reflns_limit_l_max 24
_diffrn_reflns_limit_l_min -16
_diffrn_reflns_number 34727
_diffrn_reflns_theta_full 28.05
_diffrn_reflns_theta_max 28.05
_diffrn_reflns_theta_min 1.75
_exptl_absorpt_coefficient_mu 0.107
_exptl_absorpt_correction_T_max 0.989
_exptl_absorpt_correction_T_min 0.813
_exptl_absorpt_correction_type multi-scan
_exptl_crystal_colour colourless
_exptl_crystal_density_diffrn 1.152
_exptl_crystal_density_method 'not measured'
_exptl_crystal_description plate
_exptl_crystal_F_000 2824
_exptl_crystal_size_max 0.7
_exptl_crystal_size_mid 0.4
_exptl_crystal_size_min 0.1
_refine_diff_density_max 0.308
_refine_diff_density_min -0.293
_refine_diff_density_rms 0.055
_refine_ls_extinction_method none
_refine_ls_goodness_of_fit_ref 0.972
_refine_ls_hydrogen_treatment mixed
_refine_ls_matrix_type full
_refine_ls_number_parameters 460
_refine_ls_number_reflns 9162
_refine_ls_number_restraints 0
_refine_ls_restrained_S_all 0.972
_refine_ls_R_factor_all 0.2112
_refine_ls_R_factor_gt 0.0673
_refine_ls_shift/su_max 0.043
_refine_ls_shift/su_mean 0.001
_refine_ls_structure_factor_coef Fsqd
_refine_ls_weighting_details 'calc w=1/[\s^2^(Fo^2^)+(0.0628P)^2^+0.0000P] where P=(Fo^2^+2Fc^2^)/3'
_refine_ls_weighting_scheme calc
_refine_ls_wR_factor_gt 0.1232
_refine_ls_wR_factor_ref 0.1673
_reflns_number_gt 3694
_reflns_number_total 9162
_reflns_threshold_expression >2sigma(I)
_cod_data_source_file om3003174_si_001.cif
_cod_data_source_block dg116_0m_Compound_1b
_cod_depositor_comments
;
The following automatic conversions were performed:

'_symmetry_cell_setting' value 'Monoclinic' changed to 'monoclinic'
according to /home/saulius/struct/CIF-dictionaries/cif_core.dic
dictionary named 'cif_core.dic' version 2.4.1 from 2010-06-29.

Automatic conversion script
Id: cif_fix_values 1891 2012-01-12 08:04:46Z andrius 
;
_cod_original_cell_volume 7619.3(16)
_cod_original_sg_symbol_H-M 'C 2/c'
_cod_database_code 4078552

loop_
_symmetry_equiv_pos_as_xyz
'x, y, z'
'-x, y, -z+1/2'
'x+1/2, y+1/2, z'
'-x+1/2, y+1/2, -z+1/2'
'-x, -y, -z'
'x, -y, z-1/2'
'-x+1/2, -y+1/2, -z'
'x+1/2, -y+1/2, z-1/2'

loop_
_atom_site_label
_atom_site_type_symbol
_atom_site_fract_x
_atom_site_fract_y
_atom_site_fract_z
_atom_site_U_iso_or_equiv
_atom_site_adp_type
_atom_site_occupancy
_atom_site_symmetry_multiplicity
_atom_site_calc_flag
_atom_site_refinement_flags
C1 C 0.78195(10) 0.4414(2) 0.39949(16) 0.0282(7) Uani 1 1 d .
C2 C 0.74505(11) 0.2192(2) 0.17335(17) 0.0367(8) Uani 1 1 d .
C3 C 0.77526(10) 0.3165(2) 0.28173(16) 0.0302(7) Uani 1 1 d .
C4 C 0.73453(12) 0.3531(2) 0.22245(17) 0.0330(8) Uani 1 1 d .
C5 C 0.87230(10) 0.3779(2) 0.39459(16) 0.0308(7) Uani 1 1 d .
C6 C 0.67443(10) 0.3109(2) 0.08311(16) 0.0302(7) Uani 1 1 d .
C7 C 0.82019(11) 0.1734(2) 0.29157(16) 0.0310(7) Uani 1 1 d .
C8 C 0.91427(11) 0.3316(2) 0.44995(17) 0.0365(8) Uani 1 1 d .
C9 C 0.91132(11) 0.2595(2) 0.50332(19) 0.0482(9) Uani 1 1 d .
H9A H 0.8987 0.2848 0.5384 0.072 Uiso 1 1 calc R
H9B H 0.9444 0.2344 0.5359 0.072 Uiso 1 1 calc R
H9C H 0.8890 0.2122 0.4704 0.072 Uiso 1 1 calc R
C10 C 0.96073(12) 0.3520(2) 0.45748(19) 0.0477(9) Uani 1 1 d .
H10 H 0.9886 0.3197 0.4952 0.057 Uiso 1 1 calc R
C11 C 0.96798(12) 0.4170(3) 0.4124(2) 0.0497(10) Uani 1 1 d .
C12 C 1.01852(12) 0.4366(3) 0.4202(2) 0.0743(13) Uani 1 1 d .
H12A H 1.0438 0.4198 0.4738 0.111 Uiso 1 1 calc R
H12B H 1.0212 0.5005 0.4117 0.111 Uiso 1 1 calc R
H12C H 1.0234 0.4023 0.3800 0.111 Uiso 1 1 calc R
C13 C 0.92671(12) 0.4637(2) 0.35946(19) 0.0469(9) Uani 1 1 d .
H13 H 0.9309 0.5098 0.3284 0.056 Uiso 1 1 calc R
C14 C 0.87943(11) 0.4464(2) 0.34957(17) 0.0352(8) Uani 1 1 d .
C15 C 0.83772(11) 0.5013(2) 0.28994(18) 0.0475(9) Uani 1 1 d .
H15A H 0.8257 0.5418 0.3181 0.071 Uiso 1 1 calc R
H15B H 0.8108 0.4619 0.2548 0.071 Uiso 1 1 calc R
H15C H 0.8494 0.5362 0.2579 0.071 Uiso 1 1 calc R
C16 C 0.81623(10) 0.4813(2) 0.47980(16) 0.0276(7) Uani 1 1 d .
C17 C 0.82691(10) 0.5706(2) 0.48849(17) 0.0333(8) Uani 1 1 d .
H17 H 0.8126 0.6093 0.4435 0.040 Uiso 1 1 calc R
C18 C 0.85828(11) 0.6038(2) 0.56221(18) 0.0416(9) Uani 1 1 d .
H18 H 0.8660 0.6657 0.5688 0.050 Uiso 1 1 calc R
C19 C 0.87850(11) 0.5476(3) 0.62622(19) 0.0422(9) Uani 1 1 d .
H19 H 0.9000 0.5698 0.6780 0.051 Uiso 1 1 calc R
C20 C 0.86728(12) 0.4594(3) 0.61443(19) 0.0503(10) Uani 1 1 d .
H20 H 0.8818 0.4202 0.6589 0.060 Uiso 1 1 calc R
C21 C 0.73133(10) 0.4166(2) 0.39179(16) 0.0298(7) Uani 1 1 d .
C22 C 0.68947(10) 0.4622(2) 0.33876(17) 0.0356(8) Uani 1 1 d .
H22 H 0.6923 0.5102 0.3081 0.043 Uiso 1 1 calc R
C23 C 0.64374(11) 0.4382(2) 0.33052(19) 0.0451(9) Uani 1 1 d .
H23 H 0.6149 0.4684 0.2931 0.054 Uiso 1 1 calc R
C24 C 0.63980(12) 0.3712(3) 0.3759(2) 0.0597(11) Uani 1 1 d .
H24 H 0.6083 0.3547 0.3705 0.072 Uiso 1 1 calc R
C25 C 0.68166(13) 0.3275(3) 0.4295(2) 0.0711(13) Uani 1 1 d .
H25 H 0.6791 0.2815 0.4621 0.085 Uiso 1 1 calc R
C26 C 0.72688(11) 0.3498(2) 0.43627(19) 0.0497(10) Uani 1 1 d .
H26 H 0.7555 0.3181 0.4725 0.060 Uiso 1 1 calc R
C27 C 0.68089(10) 0.3509(2) 0.02237(17) 0.0332(8) Uani 1 1 d .
C28 C 0.73123(11) 0.3745(2) 0.03166(19) 0.0515(10) Uani 1 1 d .
H28A H 0.7481 0.4137 0.0781 0.077 Uiso 1 1 calc R
H28B H 0.7278 0.4054 -0.0166 0.077 Uiso 1 1 calc R
H28C H 0.7507 0.3199 0.0395 0.077 Uiso 1 1 calc R
C29 C 0.63920(12) 0.3676(2) -0.04854(18) 0.0448(9) Uani 1 1 d .
H29 H 0.6430 0.3954 -0.0908 0.054 Uiso 1 1 calc R
C30 C 0.59262(12) 0.3458(2) -0.06068(18) 0.0468(9) Uani 1 1 d .
C31 C 0.54750(13) 0.3656(3) -0.1391(2) 0.0837(15) Uani 1 1 d .
H31A H 0.5223 0.3198 -0.1495 0.126 Uiso 1 1 calc R
H31B H 0.5568 0.3656 -0.1825 0.126 Uiso 1 1 calc R
H31C H 0.5342 0.4243 -0.1361 0.126 Uiso 1 1 calc R
C32 C 0.58804(11) 0.3047(2) 0.00113(19) 0.0456(9) Uani 1 1 d .
H32 H 0.5560 0.2882 -0.0065 0.055 Uiso 1 1 calc R
C33 C 0.62846(11) 0.2867(2) 0.07388(18) 0.0381(8) Uani 1 1 d .
C34 C 0.62222(13) 0.2431(3) 0.1403(2) 0.0646(12) Uani 1 1 d .
H34A H 0.6471 0.1960 0.1644 0.097 Uiso 1 1 calc R
H34B H 0.5890 0.2170 0.1189 0.097 Uiso 1 1 calc R
H34C H 0.6264 0.2878 0.1810 0.097 Uiso 1 1 calc R
C35 C 0.81652(11) 0.1106(2) 0.34230(17) 0.0353(8) Uani 1 1 d .
C36 C 0.77182(12) 0.1065(2) 0.35641(19) 0.0536(10) Uani 1 1 d .
H36A H 0.7711 0.1594 0.3865 0.080 Uiso 1 1 calc R
H36B H 0.7734 0.0526 0.3870 0.080 Uiso 1 1 calc R
H36C H 0.7418 0.1049 0.3049 0.080 Uiso 1 1 calc R
C37 C 0.85587(12) 0.0522(2) 0.37976(18) 0.0467(9) Uani 1 1 d .
H37 H 0.8540 0.0077 0.4143 0.056 Uiso 1 1 calc R
C38 C 0.89752(12) 0.0564(2) 0.3688(2) 0.0465(9) Uani 1 1 d .
C39 C 0.94006(13) -0.0085(3) 0.4095(2) 0.0812(14) Uani 1 1 d .
H39A H 0.9702 0.0171 0.4112 0.122 Uiso 1 1 calc R
H39B H 0.9322 -0.0647 0.3795 0.122 Uiso 1 1 calc R
H39C H 0.9454 -0.0200 0.4641 0.122 Uiso 1 1 calc R
C40 C 0.89974(12) 0.1208(2) 0.31875(19) 0.0435(9) Uani 1 1 d .
H40 H 0.9284 0.1244 0.3109 0.052 Uiso 1 1 calc R
C41 C 0.86167(11) 0.1807(2) 0.27952(17) 0.0333(8) Uani 1 1 d .
C42 C 0.86541(12) 0.2499(2) 0.22524(18) 0.0469(9) Uani 1 1 d .
H42A H 0.8979 0.2460 0.2266 0.070 Uiso 1 1 calc R
H42B H 0.8612 0.3093 0.2431 0.070 Uiso 1 1 calc R
H42C H 0.8395 0.2397 0.1705 0.070 Uiso 1 1 calc R
C43 C 1.0000 0.1625(5) 0.7500 0.097(2) Uani 1 2 d S
H43 H 1.0000 0.0991 0.7500 0.116 Uiso 1 2 calc SR
C44 C 1.02108(18) 0.2096(5) 0.7110(3) 0.1046(18) Uani 1 1 d .
H44 H 1.0358 0.1791 0.6832 0.125 Uiso 1 1 calc R
C45 C 1.0207(2) 0.2990(5) 0.7125(3) 0.115(2) Uani 1 1 d .
H45 H 1.0357 0.3311 0.6859 0.138 Uiso 1 1 calc R
C46 C 1.0000 0.3444(5) 0.7500 0.105(2) Uani 1 2 d S
H46 H 1.0000 0.4078 0.7500 0.126 Uiso 1 2 calc SR
N1 N 0.71704(9) 0.29415(18) 0.15843(13) 0.0334(6) Uani 1 1 d .
N2 N 0.78033(9) 0.23453(17) 0.25025(13) 0.0324(6) Uani 1 1 d .
N3 N 0.83641(10) 0.42502(19) 0.54212(15) 0.0493(8) Uani 1 1 d .
P1 P 0.81295(3) 0.33974(6) 0.38701(4) 0.0303(2) Uani 1 1 d .
H1 H 0.7764(8) 0.4879(18) 0.3571(14) 0.026(7) Uiso 1 1 d .
H2 H 0.7186(9) 0.404(2) 0.2214(15) 0.031(9) Uiso 1 1 d .

loop_
_atom_site_aniso_label
_atom_site_aniso_U_11
_atom_site_aniso_U_22
_atom_site_aniso_U_33
_atom_site_aniso_U_23
_atom_site_aniso_U_13
_atom_site_aniso_U_12
C1 0.0318(17) 0.031(2) 0.0216(16) 0.0004(14) 0.0118(13) 0.0003(15)
C2 0.0415(19) 0.036(2) 0.0278(17) -0.0022(16) 0.0113(15) 0.0016(17)
C3 0.0340(17) 0.028(2) 0.0274(16) -0.0037(14) 0.0135(14) 0.0001(15)
C4 0.0391(19) 0.032(2) 0.0263(17) -0.0067(16) 0.0137(15) 0.0037(17)
C5 0.0300(17) 0.035(2) 0.0262(16) -0.0066(15) 0.0116(14) 0.0008(15)
C6 0.0314(17) 0.031(2) 0.0227(15) -0.0048(14) 0.0073(13) 0.0012(14)
C7 0.0392(18) 0.026(2) 0.0215(15) -0.0052(14) 0.0083(14) 0.0001(16)
C8 0.0388(18) 0.037(2) 0.0329(17) -0.0068(16) 0.0161(15) -0.0025(17)
C9 0.042(2) 0.046(3) 0.045(2) 0.0071(18) 0.0107(17) 0.0053(17)
C10 0.0368(19) 0.052(3) 0.049(2) -0.0049(19) 0.0154(17) 0.0031(18)
C11 0.040(2) 0.059(3) 0.057(2) -0.011(2) 0.0279(19) -0.005(2)
C12 0.047(2) 0.091(4) 0.095(3) -0.004(3) 0.041(2) -0.005(2)
C13 0.054(2) 0.046(2) 0.050(2) -0.0063(19) 0.0318(19) -0.010(2)
C14 0.0391(18) 0.036(2) 0.0331(17) -0.0032(16) 0.0188(15) -0.0013(16)
C15 0.056(2) 0.045(3) 0.046(2) 0.0063(18) 0.0280(18) -0.0052(19)
C16 0.0290(16) 0.033(2) 0.0221(15) -0.0004(15) 0.0127(13) 0.0040(15)
C17 0.0389(18) 0.035(2) 0.0304(17) -0.0041(15) 0.0197(15) -0.0072(16)
C18 0.047(2) 0.042(2) 0.041(2) -0.0123(18) 0.0243(17) -0.0140(17)
C19 0.0373(19) 0.054(3) 0.0300(18) -0.0121(18) 0.0115(15) -0.0044(19)
C20 0.053(2) 0.049(3) 0.0311(19) 0.0002(18) 0.0047(17) 0.010(2)
C21 0.0307(17) 0.033(2) 0.0228(15) 0.0011(14) 0.0099(14) 0.0000(15)
C22 0.0362(18) 0.036(2) 0.0342(18) 0.0035(16) 0.0154(15) 0.0039(16)
C23 0.0358(19) 0.050(3) 0.045(2) 0.0117(18) 0.0147(16) 0.0048(17)
C24 0.032(2) 0.078(3) 0.062(2) 0.019(2) 0.0167(19) -0.006(2)
C25 0.044(2) 0.076(3) 0.079(3) 0.041(2) 0.016(2) -0.008(2)
C26 0.0293(18) 0.055(3) 0.054(2) 0.031(2) 0.0108(16) -0.0004(18)
C27 0.0351(18) 0.035(2) 0.0292(16) -0.0058(15) 0.0146(15) 0.0009(15)
C28 0.052(2) 0.059(3) 0.051(2) -0.0021(19) 0.0295(18) -0.0082(19)
C29 0.051(2) 0.051(3) 0.0292(18) 0.0026(16) 0.0166(17) 0.0111(18)
C30 0.039(2) 0.058(3) 0.0316(18) -0.0053(18) 0.0066(16) 0.0133(19)
C31 0.052(2) 0.128(4) 0.046(2) -0.003(2) 0.002(2) 0.034(3)
C32 0.0287(18) 0.054(3) 0.050(2) -0.0119(19) 0.0148(17) -0.0006(17)
C33 0.0394(19) 0.039(2) 0.0382(19) -0.0030(16) 0.0199(16) 0.0005(16)
C34 0.061(2) 0.072(3) 0.077(3) 0.014(2) 0.044(2) 0.002(2)
C35 0.0427(19) 0.031(2) 0.0262(16) -0.0050(15) 0.0110(15) -0.0113(16)
C36 0.059(2) 0.050(3) 0.049(2) -0.0072(19) 0.0227(19) -0.0201(19)
C37 0.052(2) 0.037(2) 0.0338(19) 0.0061(17) 0.0045(17) -0.0108(19)
C38 0.041(2) 0.035(2) 0.047(2) 0.0045(18) 0.0058(17) -0.0004(18)
C39 0.061(3) 0.062(3) 0.092(3) 0.028(3) 0.011(2) 0.016(2)
C40 0.041(2) 0.038(2) 0.046(2) -0.0009(18) 0.0157(17) -0.0013(18)
C41 0.0402(18) 0.027(2) 0.0311(17) -0.0023(15) 0.0149(15) 0.0015(16)
C42 0.068(2) 0.037(2) 0.049(2) 0.0067(17) 0.0382(19) 0.0089(18)
C43 0.069(5) 0.091(6) 0.109(6) 0.000 0.023(4) 0.000
C44 0.092(4) 0.113(5) 0.120(4) -0.007(4) 0.059(3) 0.014(4)
C45 0.136(5) 0.118(6) 0.132(5) -0.013(4) 0.097(4) 0.004(4)
C46 0.138(7) 0.084(6) 0.114(6) 0.000 0.077(5) 0.000
N1 0.0389(15) 0.0330(18) 0.0234(13) -0.0061(12) 0.0102(12) 0.0019(13)
N2 0.0380(15) 0.0306(17) 0.0240(13) -0.0049(12) 0.0103(12) 0.0030(13)
N3 0.0554(18) 0.043(2) 0.0344(16) -0.0021(15) 0.0080(14) 0.0076(15)
P1 0.0339(4) 0.0323(5) 0.0223(4) -0.0030(4) 0.0108(3) -0.0011(4)

loop_
_atom_type_symbol
_atom_type_description
_atom_type_scat_dispersion_real
_atom_type_scat_dispersion_imag
_atom_type_scat_source
C C 0.0033 0.0016 'International Tables Vol C Tables 4.2.6.8 and 6.1.1.4'
H H 0.0000 0.0000 'International Tables Vol C Tables 4.2.6.8 and 6.1.1.4'
N N 0.0061 0.0033 'International Tables Vol C Tables 4.2.6.8 and 6.1.1.4'
P P 0.1023 0.0942 'International Tables Vol C Tables 4.2.6.8 and 6.1.1.4'

loop_
_geom_angle_atom_site_label_1
_geom_angle_atom_site_label_2
_geom_angle_atom_site_label_3
_geom_angle
_geom_angle_site_symmetry_1
C16 C1 C21 113.2(2) .
C16 C1 P1 107.06(19) .
C21 C1 P1 109.7(2) .
C16 C1 H1 107.8(14) .
C21 C1 H1 107.3(13) .
P1 C1 H1 111.9(14) .
N1 C2 N2 101.1(2) .
C4 C3 N2 104.2(3) .
C4 C3 P1 135.1(2) .
N2 C3 P1 119.6(2) .
C3 C4 N1 107.4(3) .
C3 C4 H2 130.2(17) .
N1 C4 H2 122.3(17) .
C8 C5 C14 117.8(3) .
C8 C5 P1 115.5(2) .
C14 C5 P1 126.7(2) .
C33 C6 C27 122.2(3) .
C33 C6 N1 118.8(3) .
C27 C6 N1 119.0(3) .
C35 C7 C41 122.4(3) .
C35 C7 N2 119.6(3) .
C41 C7 N2 117.9(3) .
C10 C8 C5 120.2(3) .
C10 C8 C9 117.3(3) .
C5 C8 C9 122.4(3) .
C8 C9 H9A 109.5 .
C8 C9 H9B 109.5 .
H9A C9 H9B 109.5 .
C8 C9 H9C 109.5 .
H9A C9 H9C 109.5 .
H9B C9 H9C 109.5 .
C11 C10 C8 122.5(3) .
C11 C10 H10 118.8 .
C8 C10 H10 118.8 .
C10 C11 C13 117.0(3) .
C10 C11 C12 121.7(3) .
C13 C11 C12 121.4(4) .
C11 C12 H12A 109.5 .
C11 C12 H12B 109.5 .
H12A C12 H12B 109.5 .
C11 C12 H12C 109.5 .
H12A C12 H12C 109.5 .
H12B C12 H12C 109.5 .
C11 C13 C14 123.0(3) .
C11 C13 H13 118.5 .
C14 C13 H13 118.5 .
C13 C14 C5 119.5(3) .
C13 C14 C15 117.9(3) .
C5 C14 C15 122.6(3) .
C14 C15 H15A 109.5 .
C14 C15 H15B 109.5 .
H15A C15 H15B 109.5 .
C14 C15 H15C 109.5 .
H15A C15 H15C 109.5 .
H15B C15 H15C 109.5 .
N3 C16 C17 121.4(3) .
N3 C16 C1 117.0(3) .
C17 C16 C1 121.6(3) .
C18 C17 C16 119.6(3) .
C18 C17 H17 120.2 .
C16 C17 H17 120.2 .
C19 C18 C17 119.6(3) .
C19 C18 H18 120.2 .
C17 C18 H18 120.2 .
C20 C19 C18 118.6(3) .
C20 C19 H19 120.7 .
C18 C19 H19 120.7 .
N3 C20 C19 122.8(3) .
N3 C20 H20 118.6 .
C19 C20 H20 118.6 .
C26 C21 C22 119.4(3) .
C26 C21 C1 120.4(3) .
C22 C21 C1 120.2(3) .
C23 C22 C21 120.0(3) .
C23 C22 H22 120.0 .
C21 C22 H22 120.0 .
C24 C23 C22 120.0(3) .
C24 C23 H23 120.0 .
C22 C23 H23 120.0 .
C23 C24 C25 119.6(3) .
C23 C24 H24 120.2 .
C25 C24 H24 120.2 .
C26 C25 C24 120.4(3) .
C26 C25 H25 119.8 .
C24 C25 H25 119.8 .
C21 C26 C25 120.5(3) .
C21 C26 H26 119.7 .
C25 C26 H26 119.7 .
C29 C27 C6 117.6(3) .
C29 C27 C28 120.4(3) .
C6 C27 C28 122.1(3) .
C27 C28 H28A 109.5 .
C27 C28 H28B 109.5 .
H28A C28 H28B 109.5 .
C27 C28 H28C 109.5 .
H28A C28 H28C 109.5 .
H28B C28 H28C 109.5 .
C30 C29 C27 122.7(3) .
C30 C29 H29 118.6 .
C27 C29 H29 118.6 .
C29 C30 C32 117.7(3) .
C29 C30 C31 121.4(3) .
C32 C30 C31 120.9(3) .
C30 C31 H31A 109.5 .
C30 C31 H31B 109.5 .
H31A C31 H31B 109.5 .
C30 C31 H31C 109.5 .
H31A C31 H31C 109.5 .
H31B C31 H31C 109.5 .
C30 C32 C33 122.3(3) .
C30 C32 H32 118.9 .
C33 C32 H32 118.9 .
C6 C33 C32 117.6(3) .
C6 C33 C34 121.4(3) .
C32 C33 C34 121.0(3) .
C33 C34 H34A 109.5 .
C33 C34 H34B 109.5 .
H34A C34 H34B 109.5 .
C33 C34 H34C 109.5 .
H34A C34 H34C 109.5 .
H34B C34 H34C 109.5 .
C7 C35 C37 117.1(3) .
C7 C35 C36 121.2(3) .
C37 C35 C36 121.7(3) .
C35 C36 H36A 109.5 .
C35 C36 H36B 109.5 .
H36A C36 H36B 109.5 .
C35 C36 H36C 109.5 .
H36A C36 H36C 109.5 .
H36B C36 H36C 109.5 .
C38 C37 C35 122.4(3) .
C38 C37 H37 118.8 .
C35 C37 H37 118.8 .
C40 C38 C37 118.3(3) .
C40 C38 C39 119.9(3) .
C37 C38 C39 121.8(3) .
C38 C39 H39A 109.5 .
C38 C39 H39B 109.5 .
H39A C39 H39B 109.5 .
C38 C39 H39C 109.5 .
H39A C39 H39C 109.5 .
H39B C39 H39C 109.5 .
C38 C40 C41 122.0(3) .
C38 C40 H40 119.0 .
C41 C40 H40 119.0 .
C40 C41 C7 117.7(3) .
C40 C41 C42 120.5(3) .
C7 C41 C42 121.8(3) .
C41 C42 H42A 109.5 .
C41 C42 H42B 109.5 .
H42A C42 H42B 109.5 .
C41 C42 H42C 109.5 .
H42A C42 H42C 109.5 .
H42B C42 H42C 109.5 .
C44 C43 C44 118.1(8) 2_756
C44 C43 H43 121.0 2_756
C44 C43 H43 121.0 .
C45 C44 C43 119.5(7) .
C45 C44 H44 120.2 .
C43 C44 H44 120.2 .
C46 C45 C44 122.2(7) .
C46 C45 H45 118.9 .
C44 C45 H45 118.9 .
C45 C46 C45 118.4(9) 2_756
C45 C46 H46 120.8 2_756
C45 C46 H46 120.8 .
C2 N1 C4 113.1(3) .
C2 N1 C6 123.0(2) .
C4 N1 C6 123.9(3) .
C2 N2 C3 114.2(2) .
C2 N2 C7 121.6(3) .
C3 N2 C7 124.1(2) .
C16 N3 C20 117.9(3) .
C3 P1 C5 104.50(13) .
C3 P1 C1 101.13(13) .
C5 P1 C1 105.84(14) .

loop_
_geom_bond_atom_site_label_1
_geom_bond_atom_site_label_2
_geom_bond_distance
_geom_bond_site_symmetry_2
C1 C16 1.510(4) .
C1 C21 1.525(4) .
C1 P1 1.862(3) .
C1 H1 1.01(3) .
C2 N1 1.359(4) .
C2 N2 1.368(3) .
C3 C4 1.346(4) .
C3 N2 1.402(4) .
C3 P1 1.810(3) .
C4 N1 1.388(4) .
C4 H2 0.90(3) .
C5 C8 1.404(4) .
C5 C14 1.410(4) .
C5 P1 1.836(3) .
C6 C33 1.377(4) .
C6 C27 1.382(4) .
C6 N1 1.437(3) .
C7 C35 1.381(4) .
C7 C41 1.385(4) .
C7 N2 1.431(4) .
C8 C10 1.388(4) .
C8 C9 1.506(4) .
C9 H9A 0.9800 .
C9 H9B 0.9800 .
C9 H9C 0.9800 .
C10 C11 1.375(5) .
C10 H10 0.9500 .
C11 C13 1.381(4) .
C11 C12 1.505(4) .
C12 H12A 0.9800 .
C12 H12B 0.9800 .
C12 H12C 0.9800 .
C13 C14 1.387(4) .
C13 H13 0.9500 .
C14 C15 1.496(4) .
C15 H15A 0.9800 .
C15 H15B 0.9800 .
C15 H15C 0.9800 .
C16 N3 1.342(4) .
C16 C17 1.369(4) .
C17 C18 1.366(4) .
C17 H17 0.9500 .
C18 C19 1.363(4) .
C18 H18 0.9500 .
C19 C20 1.357(5) .
C19 H19 0.9500 .
C20 N3 1.351(4) .
C20 H20 0.9500 .
C21 C26 1.351(4) .
C21 C22 1.385(4) .
C22 C23 1.375(4) .
C22 H22 0.9500 .
C23 C24 1.358(4) .
C23 H23 0.9500 .
C24 C25 1.374(4) .
C24 H24 0.9500 .
C25 C26 1.364(4) .
C25 H25 0.9500 .
C26 H26 0.9500 .
C27 C29 1.377(4) .
C27 C28 1.502(4) .
C28 H28A 0.9800 .
C28 H28B 0.9800 .
C28 H28C 0.9800 .
C29 C30 1.368(4) .
C29 H29 0.9500 .
C30 C32 1.379(4) .
C30 C31 1.513(4) .
C31 H31A 0.9800 .
C31 H31B 0.9800 .
C31 H31C 0.9800 .
C32 C33 1.383(4) .
C32 H32 0.9500 .
C33 C34 1.498(4) .
C34 H34A 0.9800 .
C34 H34B 0.9800 .
C34 H34C 0.9800 .
C35 C37 1.385(4) .
C35 C36 1.502(4) .
C36 H36A 0.9800 .
C36 H36B 0.9800 .
C36 H36C 0.9800 .
C37 C38 1.375(4) .
C37 H37 0.9500 .
C38 C40 1.373(4) .
C38 C39 1.515(4) .
C39 H39A 0.9800 .
C39 H39B 0.9800 .
C39 H39C 0.9800 .
C40 C41 1.380(4) .
C40 H40 0.9500 .
C41 C42 1.496(4) .
C42 H42A 0.9800 .
C42 H42B 0.9800 .
C42 H42C 0.9800 .
C43 C44 1.371(6) 2_756
C43 C44 1.371(6) .
C43 H43 0.9500 .
C44 C45 1.340(7) .
C44 H44 0.9500 .
C45 C46 1.329(6) .
C45 H45 0.9500 .
C46 C45 1.329(6) 2_756
C46 H46 0.9500 .

loop_
_geom_torsion_atom_site_label_1
_geom_torsion_atom_site_label_2
_geom_torsion_atom_site_label_3
_geom_torsion_atom_site_label_4
_geom_torsion
_geom_torsion_site_symmetry_1
_geom_torsion_site_symmetry_4
N2 C3 C4 N1 -0.6(3) . .
P1 C3 C4 N1 -167.7(2) . .
C14 C5 C8 C10 -1.9(4) . .
P1 C5 C8 C10 176.7(2) . .
C14 C5 C8 C9 177.8(3) . .
P1 C5 C8 C9 -3.7(4) . .
C5 C8 C10 C11 0.2(5) . .
C9 C8 C10 C11 -179.5(3) . .
C8 C10 C11 C13 1.4(5) . .
C8 C10 C11 C12 -178.6(3) . .
C10 C11 C13 C14 -1.3(5) . .
C12 C11 C13 C14 178.7(3) . .
C11 C13 C14 C5 -0.5(5) . .
C11 C13 C14 C15 -179.6(3) . .
C8 C5 C14 C13 2.0(4) . .
P1 C5 C14 C13 -176.4(2) . .
C8 C5 C14 C15 -178.9(3) . .
P1 C5 C14 C15 2.8(4) . .
C21 C1 C16 N3 75.0(3) . .
P1 C1 C16 N3 -46.0(3) . .
C21 C1 C16 C17 -106.1(3) . .
P1 C1 C16 C17 132.9(3) . .
N3 C16 C17 C18 -0.8(4) . .
C1 C16 C17 C18 -179.7(2) . .
C16 C17 C18 C19 -0.1(4) . .
C17 C18 C19 C20 0.9(4) . .
C18 C19 C20 N3 -0.9(5) . .
C16 C1 C21 C26 -67.2(4) . .
P1 C1 C21 C26 52.3(3) . .
C16 C1 C21 C22 113.0(3) . .
P1 C1 C21 C22 -127.5(3) . .
C26 C21 C22 C23 -1.4(5) . .
C1 C21 C22 C23 178.4(3) . .
C21 C22 C23 C24 1.7(5) . .
C22 C23 C24 C25 -0.4(6) . .
C23 C24 C25 C26 -1.3(6) . .
C22 C21 C26 C25 -0.3(5) . .
C1 C21 C26 C25 180.0(3) . .
C24 C25 C26 C21 1.7(6) . .
C33 C6 C27 C29 1.2(5) . .
N1 C6 C27 C29 -178.8(3) . .
C33 C6 C27 C28 -177.9(3) . .
N1 C6 C27 C28 2.1(4) . .
C6 C27 C29 C30 -0.5(5) . .
C28 C27 C29 C30 178.7(3) . .
C27 C29 C30 C32 -0.6(5) . .
C27 C29 C30 C31 179.6(3) . .
C29 C30 C32 C33 1.0(5) . .
C31 C30 C32 C33 -179.2(3) . .
C27 C6 C33 C32 -0.8(5) . .
N1 C6 C33 C32 179.2(3) . .
C27 C6 C33 C34 179.7(3) . .
N1 C6 C33 C34 -0.3(5) . .
C30 C32 C33 C6 -0.3(5) . .
C30 C32 C33 C34 179.2(3) . .
C41 C7 C35 C37 -1.8(4) . .
N2 C7 C35 C37 179.0(3) . .
C41 C7 C35 C36 177.7(3) . .
N2 C7 C35 C36 -1.4(4) . .
C7 C35 C37 C38 1.0(5) . .
C36 C35 C37 C38 -178.5(3) . .
C35 C37 C38 C40 -0.1(5) . .
C35 C37 C38 C39 -179.3(3) . .
C37 C38 C40 C41 -0.2(5) . .
C39 C38 C40 C41 179.1(3) . .
C38 C40 C41 C7 -0.6(5) . .
C38 C40 C41 C42 -179.8(3) . .
C35 C7 C41 C40 1.6(4) . .
N2 C7 C41 C40 -179.2(3) . .
C35 C7 C41 C42 -179.1(3) . .
N2 C7 C41 C42 0.0(4) . .
C44 C43 C44 C45 0.3(4) 2_756 .
C43 C44 C45 C46 -0.7(8) . .
C44 C45 C46 C45 0.4(4) . 2_756
N2 C2 N1 C4 0.7(3) . .
N2 C2 N1 C6 179.3(2) . .
C3 C4 N1 C2 -0.1(4) . .
C3 C4 N1 C6 -178.6(3) . .
C33 C6 N1 C2 93.9(4) . .
C27 C6 N1 C2 -86.1(4) . .
C33 C6 N1 C4 -87.7(4) . .
C27 C6 N1 C4 92.3(3) . .
N1 C2 N2 C3 -1.2(3) . .
N1 C2 N2 C7 -177.6(3) . .
C4 C3 N2 C2 1.2(3) . .
P1 C3 N2 C2 170.7(2) . .
C4 C3 N2 C7 177.5(3) . .
P1 C3 N2 C7 -13.0(4) . .
C35 C7 N2 C2 -96.6(3) . .
C41 C7 N2 C2 84.3(3) . .
C35 C7 N2 C3 87.4(4) . .
C41 C7 N2 C3 -91.8(3) . .
C17 C16 N3 C20 0.9(4) . .
C1 C16 N3 C20 179.8(3) . .
C19 C20 N3 C16 0.0(5) . .
C4 C3 P1 C5 -112.2(3) . .
N2 C3 P1 C5 82.2(2) . .
C4 C3 P1 C1 -2.4(4) . .
N2 C3 P1 C1 -168.0(2) . .
C8 C5 P1 C3 -125.9(2) . .
C14 C5 P1 C3 52.5(3) . .
C8 C5 P1 C1 127.8(2) . .
C14 C5 P1 C1 -53.8(3) . .
C16 C1 P1 C3 -167.05(19) . .
C21 C1 P1 C3 69.7(2) . .
C16 C1 P1 C5 -58.3(2) . .
C21 C1 P1 C5 178.47(19) . .
